data_7133350
loop_
_publ_author_name
'Chang, Manman'
'Li, Nan'
'Guo, Lingxiao'
'Zhang, Yijia'
'Liu, Xiao-Ting'
'Lu, Chao'

_publ_section_title
;
 Manipulating AIE ligands into layers of pillar-layered MOFs for enhanced
 emission.
;
_journal_issue 66
_journal_name_full 'Chemical communications (Cambridge, England)'
_journal_page_first 8696
_journal_page_last 8699
_journal_paper_doi 10.1039/d4cc01831a
_journal_volume 60
_journal_year 2024
_chemical_formula_moiety 'C128 H64 Cd6 N8 O32, 2(C1.5 H3.5 N0.5 O0.5), 4(C2 H8 N)'
_chemical_formula_sum 'C139 H103 Cd6 N13 O33'
_chemical_formula_weight 3157.74
_space_group_crystal_system triclinic
_space_group_IT_number 2
_space_group_name_Hall '-P 1'
_space_group_name_H-M_alt 'P -1'
_atom_sites_solution_hydrogens mixed
_atom_sites_solution_primary dual
_audit_creation_date 2024-02-02
_audit_creation_method
;
Olex2 1.2
(compiled 2017.03.28 svn.r3405 for OlexSys, GUI svn.r5335)
;
_audit_update_record
;
2024-03-29 deposited with the CCDC.	2024-07-10 downloaded from the CCDC.
;
_cell_angle_alpha 80.911(3)
_cell_angle_beta 84.233(3)
_cell_angle_gamma 61.359(3)
_cell_formula_units_Z 1
_cell_length_a 12.2239(8)
_cell_length_b 12.3893(7)
_cell_length_c 30.5039(16)
_cell_measurement_reflns_used 9977
_cell_measurement_temperature 173(2)
_cell_measurement_theta_max 73.442
_cell_measurement_theta_min 4.098
_cell_volume 4001.9(4)
_computing_cell_refinement 'SAINT V8.38A (?, 2016)'
_computing_data_reduction 'SAINT V8.38A (?, 2016)'
_computing_molecular_graphics 'Olex2 (Dolomanov et al., 2009)'
_computing_publication_material 'Olex2 (Dolomanov et al., 2009)'
_computing_structure_refinement 'ShelXL (Sheldrick, 2015)'
_computing_structure_solution 'ShelXT (Sheldrick, 2015)'
_diffrn_ambient_temperature 173.0
_diffrn_detector_area_resol_mean 8
_diffrn_measured_fraction_theta_full 0.985
_diffrn_measured_fraction_theta_max 0.960
_diffrn_measurement_device_type 'Bruker D8 Venture'
_diffrn_measurement_method '\w and \f scans'
_diffrn_radiation_type CuK\a
_diffrn_radiation_wavelength 1.54178
_diffrn_reflns_av_R_equivalents 0.0975
_diffrn_reflns_av_unetI/netI 0.0891
_diffrn_reflns_Laue_measured_fraction_full 0.985
_diffrn_reflns_Laue_measured_fraction_max 0.960
_diffrn_reflns_limit_h_max 15
_diffrn_reflns_limit_h_min -14
_diffrn_reflns_limit_k_max 15
_diffrn_reflns_limit_k_min -13
_diffrn_reflns_limit_l_max 37
_diffrn_reflns_limit_l_min -37
_diffrn_reflns_number 48131
_diffrn_reflns_point_group_measured_fraction_full 0.985
_diffrn_reflns_point_group_measured_fraction_max 0.960
_diffrn_reflns_theta_full 67.679
_diffrn_reflns_theta_max 73.685
_diffrn_reflns_theta_min 4.098
_exptl_absorpt_coefficient_mu 6.843
_exptl_absorpt_correction_T_max 0.7536
_exptl_absorpt_correction_T_min 0.4405
_exptl_absorpt_correction_type multi-scan
_exptl_absorpt_process_details
'SADABS-2016/2 (Bruker,2016/2) was used for absorption correction. wR2(int) was 0.1464 before and 0.0947 after correction. The Ratio of minimum to maximum transmission is 0.5845. The \l/2 correction factor is Not present.'
_exptl_crystal_density_diffrn 1.310
_exptl_crystal_description block
_exptl_crystal_F_000 1580
_exptl_crystal_size_max 0.15
_exptl_crystal_size_mid 0.13
_exptl_crystal_size_min 0.12
_refine_diff_density_max 9.027
_refine_diff_density_min -3.159
_refine_diff_density_rms 0.280
_refine_ls_extinction_method none
_refine_ls_goodness_of_fit_ref 1.442
_refine_ls_hydrogen_treatment constr
_refine_ls_matrix_type full
_refine_ls_number_parameters 900
_refine_ls_number_reflns 15521
_refine_ls_number_restraints 2669
_refine_ls_restrained_S_all 1.340
_refine_ls_R_factor_all 0.1527
_refine_ls_R_factor_gt 0.1316
_refine_ls_shift/su_max 0.001
_refine_ls_shift/su_mean 0.000
_refine_ls_structure_factor_coef Fsqd
_refine_ls_weighting_details 'w=1/[\s^2^(Fo^2^)+(0.2000P)^2^] where P=(Fo^2^+2Fc^2^)/3'
_refine_ls_weighting_scheme calc
_refine_ls_wR_factor_gt 0.3561
_refine_ls_wR_factor_ref 0.3808
_reflns_Friedel_coverage 0.000
_reflns_number_gt 11393
_reflns_number_total 15521
_reflns_threshold_expression 'I > 2\s(I)'
_cod_data_source_file d4cc01831a2.cif
_cod_data_source_block 1
_cod_depositor_comments 'Adding full bibliography for 7133350--7133354.cif.'
_cod_database_code 7133350
_shelx_shelxl_version_number 2018/3
_shelx_space_group_comment
;
The symmetry employed for this shelxl refinement is uniquely defined
by the following loop, which should always be used as a source of
symmetry information in preference to the above space-group names.
They are only intended as comments.
;
_shelx_estimated_absorpt_t_max 0.494
_shelx_estimated_absorpt_t_min 0.427
_olex2_refinement_description
;
1. Fixed Uiso
 At 1.2 times of:
  All C(H) groups, All N(H,H) groups, All N(H,H,H,H) groups
 At 1.5 times of:
  All C(H,H,H) groups
2. Restrained distances
 N6-C68 = N6-C69
 1.45 with sigma of 0.01
 N7-C70 = N7-C71 = N7-C71A
 1.45 with sigma of 0.01
 O17-C67
 1.25 with sigma of 0.01
 N5-C65 = N5-C66 = N5-C67
 1.45 with sigma of 0.01
 C71A-C71 \\sim C71-C70
 with sigma of 0.02
 C67-O17 \\sim C66-O17A
 with sigma of 0.02
 C66-O17 \\sim C67-O17A
 with sigma of 0.02
3. Uiso/Uaniso restraints and constraints
All non-hydrogen atoms have similar U: within 3.8A with sigma of 0.01 and sigma
for terminal atoms of 0.02
Uanis(C69) = Uanis(C68)
4. Others
 Sof(H7BC)=Sof(H7BD)=Sof(C71A)=Sof(H71D)=Sof(H71E)=Sof(H71F)=1-FVAR(1)
 Sof(H7AA)=Sof(H7AB)=Sof(C71)=Sof(H71A)=Sof(H71B)=Sof(H71C)=FVAR(1)
 Fixed Sof: C65(0.5) H65A(0.5) H65B(0.5) H65C(0.5) C66(0.5) H66A(0.25)
 H66B(0.25) H66C(0.25) H66(0.25) C67(0.5) H67A(0.25) H67B(0.25) H67C(0.25)
 H67(0.25) N5(0.5) O17(0.25) O17A(0.25)
5.a Riding coordinates:
 C65(H65A,H65B,H65C), C67(H67A,H67B,H67C), C67(H67), C71(H71A,H71B,H71C),
 C71A(H71D,H71E,H71F)
5.b Secondary CH2 refined with riding coordinates:
 N7(H7AA,H7AB), N7(H7BC,H7BD), N6(H6A,H6B)
5.c Aromatic/amide H refined with riding coordinates:
 C3(H3), C4(H4), C6(H6), C7(H7), C11(H11), C12(H12), C14(H14), C15(H15),
 C19(H19), C20(H20), C22(H22), C23(H23), C27(H27), C28(H28), C30(H30), C31(H31),
  C35(H35), C36(H36), C38(H38), C39(H39), C43(H43), C44(H44), C46(H46),
 C47(H47), C51(H51), C52(H52), C54(H54), C55(H55), C59(H59), C60(H60), C62(H62),
  C63(H63), C66(H66)
5.d Idealised Me refined as rotating group:
 C66(H66A,H66B,H66C), C70(H70A,H70B,H70C), C68(H68A,H68B,H68C), C69(H69A,H69B,
 H69C)
;
_olex2_submission_special_instructions 'No special instructions were received'

loop_
_space_group_symop_operation_xyz
'x, y, z'
'-x, -y, -z'

loop_
_atom_site_label
_atom_site_type_symbol
_atom_site_fract_x
_atom_site_fract_y
_atom_site_fract_z
_atom_site_U_iso_or_equiv
_atom_site_adp_type
_atom_site_occupancy
_atom_site_site_symmetry_order
_atom_site_calc_flag
_atom_site_refinement_flags_posn
_atom_site_refinement_flags_adp
_atom_site_refinement_flags_occupancy
_atom_site_disorder_assembly
_atom_site_disorder_group
C1 C 0.4315(12) 0.3600(10) 0.2184(4) 0.0468(17) Uani 1 1 d . U . . .
C2 C 0.5163(12) 0.3780(10) 0.1823(3) 0.0440(16) Uani 1 1 d . U . . .
C3 C 0.5683(12) 0.2968(10) 0.1495(3) 0.0453(16) Uani 1 1 d . U . . .
H3 H 0.555678 0.226261 0.151560 0.054 Uiso 1 1 calc R . . . .
C4 C 0.6371(12) 0.3205(10) 0.1148(3) 0.0457(16) Uani 1 1 d . U . . .
H4 H 0.670606 0.267008 0.092331 0.055 Uiso 1 1 calc R . . . .
C5 C 0.6582(12) 0.4201(10) 0.1120(3) 0.0449(15) Uani 1 1 d . U . . .
C6 C 0.6133(12) 0.4982(10) 0.1451(3) 0.0455(15) Uani 1 1 d . U . . .
H6 H 0.631770 0.564870 0.143893 0.055 Uiso 1 1 calc R . . . .
C7 C 0.5402(12) 0.4762(10) 0.1803(3) 0.0441(16) Uani 1 1 d . U . . .
H7 H 0.507225 0.529524 0.202794 0.053 Uiso 1 1 calc R . . . .
C8 C 0.7189(13) 0.4563(10) 0.0701(4) 0.0471(15) Uani 1 1 d . U . . .
C9 C 0.7844(12) 0.5236(10) 0.0688(4) 0.0462(15) Uani 1 1 d . U . . .
C10 C 0.8513(12) 0.5272(10) 0.1061(3) 0.0461(15) Uani 1 1 d . U . . .
C11 C 0.9178(13) 0.4175(11) 0.1351(4) 0.0492(16) Uani 1 1 d . U . . .
H11 H 0.915730 0.344079 0.130980 0.059 Uiso 1 1 calc R . . . .
C12 C 0.9838(13) 0.4143(11) 0.1683(4) 0.0530(17) Uani 1 1 d . U . . .
H12 H 1.030231 0.339020 0.186834 0.064 Uiso 1 1 calc R . . . .
C13 C 0.9833(14) 0.5252(12) 0.1754(4) 0.0532(17) Uani 1 1 d . U . . .
C14 C 0.9202(13) 0.6320(11) 0.1474(4) 0.0499(16) Uani 1 1 d . U . . .
H14 H 0.923327 0.704785 0.151708 0.060 Uiso 1 1 calc R . . . .
C15 C 0.8509(13) 0.6369(11) 0.1122(4) 0.0500(16) Uani 1 1 d . U . . .
H15 H 0.805460 0.711873 0.093375 0.060 Uiso 1 1 calc R . . . .
C16 C 1.0569(14) 0.5210(12) 0.2118(4) 0.0543(17) Uani 1 1 d . U . . .
C17 C 0.7434(13) 0.9251(10) -0.1592(4) 0.0500(18) Uani 1 1 d . U . . .
C18 C 0.7473(13) 0.8307(10) -0.1200(4) 0.0481(17) Uani 1 1 d . U . . .
C19 C 0.6635(13) 0.7843(10) -0.1171(4) 0.0500(17) Uani 1 1 d . U . . .
H19 H 0.602800 0.810850 -0.139093 0.060 Uiso 1 1 calc R . . . .
C20 C 0.6714(13) 0.6972(11) -0.0809(4) 0.0504(16) Uani 1 1 d . U . . .
H20 H 0.617196 0.661584 -0.079324 0.060 Uiso 1 1 calc R . . . .
C21 C 0.7548(13) 0.6595(10) -0.0467(4) 0.0475(15) Uani 1 1 d . U . . .
C22 C 0.8343(13) 0.7118(11) -0.0501(4) 0.0503(18) Uani 1 1 d . U . . .
H22 H 0.890420 0.690210 -0.026940 0.060 Uiso 1 1 calc R . . . .
C23 C 0.8331(13) 0.7945(11) -0.0863(4) 0.0527(18) Uani 1 1 d . U . . .
H23 H 0.890172 0.826903 -0.088555 0.063 Uiso 1 1 calc R . . . .
C24 C 0.7563(13) 0.5730(11) -0.0077(4) 0.0481(15) Uani 1 1 d . U . . .
C25 C 0.7241(12) 0.4757(10) -0.0056(3) 0.0452(15) Uani 1 1 d . U . . .
C26 C 0.7195(12) 0.4230(10) -0.0450(4) 0.0462(15) Uani 1 1 d . U . . .
C27 C 0.6329(12) 0.3779(10) -0.0455(4) 0.0462(16) Uani 1 1 d . U . . .
H27 H 0.576410 0.385425 -0.020972 0.055 Uiso 1 1 calc R . . . .
C28 C 0.6289(13) 0.3230(10) -0.0812(4) 0.0476(16) Uani 1 1 d . U . . .
H28 H 0.569815 0.293826 -0.081064 0.057 Uiso 1 1 calc R . . . .
C29 C 0.7127(13) 0.3108(10) -0.1175(4) 0.0472(17) Uani 1 1 d . U . . .
C30 C 0.8003(13) 0.3533(10) -0.1172(4) 0.0480(17) Uani 1 1 d . U . . .
H30 H 0.858143 0.343568 -0.141488 0.058 Uiso 1 1 calc R . . . .
C31 C 0.8030(13) 0.4091(10) -0.0819(4) 0.0475(16) Uani 1 1 d . U . . .
H31 H 0.861899 0.438711 -0.082384 0.057 Uiso 1 1 calc R . . . .
C32 C 0.7087(13) 0.2518(10) -0.1564(3) 0.0470(17) Uani 1 1 d . U . . .
C33 C 0.2746(13) 0.4558(11) 0.3463(4) 0.0494(17) Uani 1 1 d . U . . .
C34 C 0.2684(13) 0.5187(10) 0.3849(4) 0.0493(18) Uani 1 1 d . U . . .
C35 C 0.3529(13) 0.4566(10) 0.4192(4) 0.0488(17) Uani 1 1 d . U . . .
H35 H 0.412654 0.372206 0.418070 0.059 Uiso 1 1 calc R . . . .
C36 C 0.3527(14) 0.5128(11) 0.4545(4) 0.0523(18) Uani 1 1 d . U . . .
H36 H 0.411566 0.467099 0.477155 0.063 Uiso 1 1 calc R . . . .
C37 C 0.2667(13) 0.6370(10) 0.4573(4) 0.0498(17) Uani 1 1 d . U . . .
C38 C 0.1788(14) 0.6989(11) 0.4245(4) 0.0536(18) Uani 1 1 d . U . . .
H38 H 0.115875 0.781685 0.426688 0.064 Uiso 1 1 calc R . . . .
C39 C 0.1816(13) 0.6414(11) 0.3884(4) 0.0520(18) Uani 1 1 d . U . . .
H39 H 0.122973 0.686985 0.365649 0.062 Uiso 1 1 calc R . . . .
C40 C 0.2637(13) 0.6964(10) 0.4962(4) 0.0494(16) Uani 1 1 d . U . . .
C41 C 0.2261(13) 0.8240(11) 0.4936(4) 0.0517(16) Uani 1 1 d . U . . .
C42 C 0.2232(14) 0.9099(11) 0.4533(4) 0.0520(17) Uani 1 1 d . U . . .
C43 C 0.3089(14) 0.8670(11) 0.4177(4) 0.0554(18) Uani 1 1 d . U . . .
H43 H 0.368343 0.781749 0.418648 0.066 Uiso 1 1 calc R . . . .
C44 C 0.3054(14) 0.9508(11) 0.3812(4) 0.0535(18) Uani 1 1 d . U . . .
H44 H 0.361210 0.920977 0.356775 0.064 Uiso 1 1 calc R . . . .
C45 C 0.2236(14) 1.0763(11) 0.3791(4) 0.0528(18) Uani 1 1 d . U . . .
C46 C 0.1407(14) 1.1159(11) 0.4144(4) 0.0553(19) Uani 1 1 d . U . . .
H46 H 0.082988 1.201497 0.413752 0.066 Uiso 1 1 calc R . . . .
C47 C 0.1394(14) 1.0341(11) 0.4507(4) 0.0557(19) Uani 1 1 d . U . . .
H47 H 0.079765 1.064117 0.474251 0.067 Uiso 1 1 calc R . . . .
C48 C 0.2248(14) 1.1682(12) 0.3416(4) 0.055(2) Uani 1 1 d . U . . .
C49 C -0.0660(12) 1.0912(10) 0.7119(3) 0.0447(16) Uani 1 1 d . U . . .
C50 C 0.0159(12) 1.0121(10) 0.6775(3) 0.0451(17) Uani 1 1 d . U . . .
C51 C 0.0254(13) 0.8952(10) 0.6769(4) 0.0484(17) Uani 1 1 d . U . . .
H51 H -0.016844 0.864154 0.698865 0.058 Uiso 1 1 calc R . . . .
C52 C 0.0977(12) 0.8255(10) 0.6436(4) 0.0465(16) Uani 1 1 d . U . . .
H52 H 0.107969 0.744326 0.644042 0.056 Uiso 1 1 calc R . . . .
C53 C 0.1557(12) 0.8702(10) 0.6095(4) 0.0461(15) Uani 1 1 d . U . . .
C54 C 0.1476(12) 0.9878(10) 0.6110(4) 0.0463(16) Uani 1 1 d . U . . .
H54 H 0.188878 1.019624 0.588848 0.056 Uiso 1 1 calc R . . . .
C55 C 0.0777(12) 1.0567(10) 0.6456(4) 0.0462(16) Uani 1 1 d . U . . .
H55 H 0.072958 1.134834 0.647122 0.055 Uiso 1 1 calc R . . . .
C56 C 0.2145(13) 0.8042(10) 0.5708(4) 0.0473(16) Uani 1 1 d . U . . .
C57 C 0.2797(12) 0.6732(10) 0.5726(3) 0.0460(15) Uani 1 1 d . U . . .
C58 C 0.3421(12) 0.5821(10) 0.6113(3) 0.0449(15) Uani 1 1 d . U . . .
C59 C 0.3926(12) 0.6110(10) 0.6441(4) 0.0468(16) Uani 1 1 d . U . . .
H59 H 0.376555 0.694109 0.643622 0.056 Uiso 1 1 calc R . . . .
C60 C 0.4650(12) 0.5220(10) 0.6771(4) 0.0464(16) Uani 1 1 d . U . . .
H60 H 0.500966 0.543019 0.698394 0.056 Uiso 1 1 calc R . . . .
C61 C 0.4848(12) 0.3994(9) 0.6790(3) 0.0439(16) Uani 1 1 d . U . . .
C62 C 0.4312(12) 0.3697(10) 0.6474(4) 0.0457(16) Uani 1 1 d . U . . .
H62 H 0.441589 0.288169 0.649064 0.055 Uiso 1 1 calc R . . . .
C63 C 0.3634(12) 0.4596(10) 0.6139(4) 0.0463(17) Uani 1 1 d . U . . .
H63 H 0.330226 0.437980 0.591873 0.056 Uiso 1 1 calc R . . . .
C64 C 0.5658(13) 0.3003(10) 0.7145(4) 0.0484(18) Uani 1 1 d . U . . .
Cd1 Cd 0.26622(8) 0.33043(7) 0.28225(2) 0.0451(3) Uani 1 1 d . U . . .
Cd2 Cd -0.29826(8) 1.12162(6) 0.77974(2) 0.0424(2) Uani 1 1 d . U . . .
Cd3 Cd -0.19947(8) 1.35589(6) 0.74777(2) 0.0435(3) Uani 1 1 d . U . . .
N1 N 0.6957(10) 0.4287(9) 0.0325(3) 0.0456(14) Uani 1 1 d . U . . .
N2 N 0.7962(10) 0.5876(9) 0.0299(3) 0.0465(14) Uani 1 1 d . U . . .
N3 N 0.2962(10) 0.6233(8) 0.5345(3) 0.0473(14) Uani 1 1 d . U . . .
N4 N 0.1986(11) 0.8741(9) 0.5318(3) 0.0498(15) Uani 1 1 d . U . . .
O1 O 0.4257(9) 0.2631(8) 0.2268(3) 0.0503(15) Uani 1 1 d . U . . .
O2 O 0.3609(9) 0.4514(8) 0.2398(3) 0.0510(14) Uani 1 1 d . U . . .
O3 O 1.1166(10) 0.4153(9) 0.2356(3) 0.0574(16) Uani 1 1 d . U . . .
O4 O 1.0647(9) 0.6161(8) 0.2170(3) 0.0539(15) Uani 1 1 d . U . . .
O5 O 0.8319(9) 0.9522(8) -0.1641(3) 0.0557(17) Uani 1 1 d . U . . .
O6 O 0.6520(9) 0.9759(7) -0.1849(3) 0.0509(15) Uani 1 1 d . U . . .
O7 O 0.7945(9) 0.2313(7) -0.1866(3) 0.0495(15) Uani 1 1 d . U . . .
O8 O 0.6263(9) 0.2217(7) -0.1570(3) 0.0494(15) Uani 1 1 d . U . . .
O9 O 0.3514(9) 0.3463(7) 0.3453(2) 0.0488(14) Uani 1 1 d . U . . .
O10 O 0.1934(9) 0.5188(7) 0.3170(2) 0.0476(14) Uani 1 1 d . U . . .
O11 O 0.3215(9) 1.1292(8) 0.3144(3) 0.0538(16) Uani 1 1 d . U . . .
O12 O 0.1397(10) 1.2736(8) 0.3376(3) 0.0576(17) Uani 1 1 d . U . . .
O13 O -0.0693(9) 1.1943(7) 0.7129(3) 0.0500(14) Uani 1 1 d . U . . .
O14 O -0.1204(9) 1.0449(7) 0.7386(3) 0.0511(15) Uani 1 1 d . U . . .
O15 O 0.6347(9) 0.3250(7) 0.7361(3) 0.0507(15) Uani 1 1 d . U . . .
O16 O 0.5649(9) 0.1984(7) 0.7217(3) 0.0504(15) Uani 1 1 d . U . . .
C65 C 0.856(4) 0.4339(19) 0.2765(11) 0.076(5) Uani 0.5 1 d D U P . .
H65A H 0.842732 0.412060 0.308157 0.115 Uiso 0.5 1 d R . P . .
H65B H 0.944832 0.386130 0.268477 0.115 Uiso 0.5 1 d R . P . .
H65C H 0.806492 0.414950 0.258857 0.115 Uiso 0.5 1 d R . P . .
C66 C 0.867(3) 0.594(2) 0.3023(8) 0.071(3) Uani 0.5 1 d D U P . .
H66A H 0.889259 0.659340 0.290620 0.107 Uiso 0.25 1 calc GR . P A 1
H66B H 0.942130 0.519163 0.313781 0.107 Uiso 0.25 1 calc GR . P A 1
H66C H 0.804577 0.621353 0.326385 0.107 Uiso 0.25 1 calc GR . P A 1
H66 H 0.917974 0.530455 0.324467 0.086 Uiso 0.25 1 calc R . P B 2
C67 C 0.740(3) 0.6677(19) 0.2355(8) 0.064(3) Uani 0.5 1 d D U P . .
H67A H 0.752657 0.740651 0.233951 0.097 Uiso 0.25 1 d R . P C 2
H67B H 0.652517 0.690771 0.243331 0.097 Uiso 0.25 1 d R . P C 2
H67C H 0.761657 0.636311 0.206671 0.097 Uiso 0.25 1 d R . P C 2
H67 H 0.689057 0.657861 0.216661 0.077 Uiso 0.25 1 d R . P D 1
N5 N 0.818(2) 0.5651(17) 0.2672(7) 0.067(3) Uani 0.5 1 d D U P E .
O17 O 0.740(4) 0.768(2) 0.2356(12) 0.067(5) Uani 0.25 1 d D U P E 1
O17A O 0.842(4) 0.702(3) 0.3025(13) 0.071(5) Uani 0.25 1 d D U P F 2
C70 C 0.525(2) 0.888(2) 0.0831(8) 0.100(5) Uani 1 1 d D U . . .
H70A H 0.579312 0.807364 0.072589 0.149 Uiso 1 1 calc GR . . . .
H70B H 0.454858 0.936194 0.063054 0.149 Uiso 1 1 calc GR . . . .
H70C H 0.492469 0.874556 0.113098 0.149 Uiso 1 1 calc GR . . . .
N7 N 0.5944(16) 0.9540(15) 0.0840(6) 0.094(4) Uani 1 1 d D U . . .
H7AA H 0.543530 1.032283 0.071268 0.113 Uiso 0.49(3) 1 calc R . P G 1
H7AB H 0.658502 0.921019 0.063978 0.113 Uiso 0.49(3) 1 calc R . P G 1
H7BC H 0.669064 0.896414 0.095547 0.113 Uiso 0.51(3) 1 calc R . P G 2
H7BD H 0.554467 1.006347 0.104823 0.113 Uiso 0.51(3) 1 calc R . P G 2
C71 C 0.650(4) 0.972(4) 0.1201(12) 0.106(8) Uani 0.49(3) 1 d D U P G 1
H71A H 0.588797 1.006329 0.144099 0.159 Uiso 0.49(3) 1 d R . P G 1
H71B H 0.683707 1.028479 0.108449 0.159 Uiso 0.49(3) 1 d R . P G 1
H71C H 0.718037 0.891349 0.131699 0.159 Uiso 0.49(3) 1 d R . P G 1
C71A C 0.625(5) 1.027(4) 0.0476(12) 0.104(8) Uani 0.51(3) 1 d D U P G 2
H71D H 0.663030 0.976753 0.023086 0.156 Uiso 0.51(3) 1 d R . P G 2
H71E H 0.684870 1.045733 0.058776 0.156 Uiso 0.51(3) 1 d R . P G 2
H71F H 0.551430 1.104023 0.036976 0.156 Uiso 0.51(3) 1 d R . P G 2
C68 C -0.097(3) 0.935(2) 0.1925(9) 0.116(5) Uani 1 1 d D U . . .
H68A H -0.151606 0.946589 0.168802 0.175 Uiso 1 1 calc GR . . . .
H68B H -0.145471 0.952072 0.220515 0.175 Uiso 1 1 calc GR . . . .
H68C H -0.029125 0.850032 0.195604 0.175 Uiso 1 1 calc GR . . . .
C69 C -0.120(2) 1.136(2) 0.1999(9) 0.116(5) Uani 1 1 d D U . . .
H69A H -0.103234 1.200761 0.182977 0.175 Uiso 1 1 calc GR . . . .
H69B H -0.098892 1.125153 0.231006 0.175 Uiso 1 1 calc GR . . . .
H69C H -0.208882 1.160384 0.198328 0.175 Uiso 1 1 calc GR . . . .
N6 N -0.0458(19) 1.0205(17) 0.1814(6) 0.105(5) Uani 1 1 d D U . . .
H6A H -0.040771 1.036864 0.151334 0.127 Uiso 1 1 calc R . . . .
H6B H 0.032861 0.983800 0.191774 0.127 Uiso 1 1 calc R . . . .

loop_
_atom_site_aniso_label
_atom_site_aniso_U_11
_atom_site_aniso_U_22
_atom_site_aniso_U_33
_atom_site_aniso_U_23
_atom_site_aniso_U_13
_atom_site_aniso_U_12
C1 0.077(3) 0.046(3) 0.031(3) -0.010(3) -0.002(3) -0.038(3)
C2 0.074(3) 0.044(3) 0.028(3) -0.008(3) 0.001(3) -0.039(3)
C3 0.076(3) 0.046(3) 0.030(3) -0.005(3) -0.002(3) -0.041(3)
C4 0.077(3) 0.046(3) 0.029(3) -0.007(3) -0.003(3) -0.040(3)
C5 0.077(3) 0.047(3) 0.027(3) -0.006(2) -0.006(2) -0.040(2)
C6 0.077(3) 0.045(3) 0.029(3) -0.006(2) -0.004(3) -0.040(2)
C7 0.074(3) 0.046(3) 0.026(3) -0.006(3) -0.001(3) -0.039(3)
C8 0.078(3) 0.045(2) 0.030(3) -0.005(2) -0.006(2) -0.039(2)
C9 0.078(3) 0.044(2) 0.031(3) -0.005(2) -0.006(2) -0.040(2)
C10 0.078(3) 0.046(3) 0.030(3) -0.006(2) -0.006(3) -0.041(2)
C11 0.081(3) 0.046(3) 0.034(3) -0.005(2) -0.008(3) -0.040(3)
C12 0.081(3) 0.050(3) 0.038(3) 0.001(3) -0.008(3) -0.039(3)
C13 0.082(3) 0.053(3) 0.037(3) -0.003(3) -0.008(3) -0.041(3)
C14 0.082(3) 0.049(3) 0.034(3) -0.006(3) -0.010(3) -0.041(3)
C15 0.081(3) 0.048(3) 0.037(3) -0.005(3) -0.007(3) -0.042(3)
C16 0.082(3) 0.054(3) 0.041(3) -0.001(3) -0.009(3) -0.043(3)
C17 0.084(4) 0.043(3) 0.035(3) -0.001(3) -0.006(3) -0.039(3)
C18 0.082(4) 0.044(3) 0.029(3) -0.002(3) -0.008(3) -0.038(3)
C19 0.086(4) 0.045(3) 0.033(3) -0.001(3) -0.008(3) -0.042(3)
C20 0.082(3) 0.048(3) 0.031(3) -0.002(3) -0.008(3) -0.039(3)
C21 0.080(3) 0.045(3) 0.030(3) -0.001(2) -0.005(3) -0.040(2)
C22 0.083(4) 0.048(3) 0.030(3) 0.001(3) -0.009(3) -0.039(3)
C23 0.082(4) 0.051(3) 0.034(3) 0.000(3) -0.008(3) -0.039(3)
C24 0.079(3) 0.046(3) 0.033(3) -0.003(2) -0.005(2) -0.040(2)
C25 0.077(3) 0.045(2) 0.029(3) -0.004(2) -0.006(2) -0.039(2)
C26 0.079(3) 0.044(3) 0.028(3) -0.006(2) -0.003(3) -0.039(2)
C27 0.077(3) 0.048(3) 0.029(3) -0.006(3) -0.003(3) -0.041(3)
C28 0.080(3) 0.045(3) 0.030(3) -0.006(3) -0.004(3) -0.039(3)
C29 0.079(4) 0.042(3) 0.031(3) -0.006(3) -0.002(3) -0.036(3)
C30 0.079(3) 0.047(3) 0.029(3) -0.004(3) -0.002(3) -0.038(3)
C31 0.080(3) 0.046(3) 0.030(3) -0.003(2) -0.003(3) -0.040(2)
C32 0.079(4) 0.046(3) 0.028(3) -0.009(3) -0.003(3) -0.038(3)
C33 0.079(3) 0.046(3) 0.033(3) -0.006(3) -0.002(3) -0.036(3)
C34 0.080(4) 0.042(3) 0.029(3) -0.003(3) -0.004(3) -0.031(3)
C35 0.080(3) 0.042(3) 0.032(3) -0.005(3) -0.003(3) -0.034(3)
C36 0.083(3) 0.044(3) 0.031(3) -0.005(3) -0.003(3) -0.031(3)
C37 0.081(3) 0.042(3) 0.030(3) -0.005(2) -0.003(3) -0.031(2)
C38 0.085(3) 0.044(3) 0.031(3) -0.005(3) -0.003(3) -0.029(3)
C39 0.082(3) 0.046(3) 0.028(3) -0.007(3) -0.005(3) -0.029(3)
C40 0.080(3) 0.042(2) 0.029(3) -0.005(2) -0.004(2) -0.031(2)
C41 0.081(3) 0.043(3) 0.032(3) -0.001(2) 0.000(2) -0.032(2)
C42 0.083(3) 0.043(3) 0.031(3) -0.001(2) 0.001(3) -0.032(3)
C43 0.084(3) 0.046(3) 0.034(3) -0.002(3) 0.001(3) -0.031(3)
C44 0.082(4) 0.047(3) 0.035(3) -0.003(3) 0.002(3) -0.035(3)
C45 0.082(4) 0.047(3) 0.036(3) -0.002(3) -0.002(3) -0.037(3)
C46 0.085(4) 0.046(3) 0.036(3) 0.003(3) 0.001(3) -0.034(3)
C47 0.083(4) 0.047(3) 0.034(3) -0.004(3) 0.002(3) -0.030(3)
C48 0.084(4) 0.049(3) 0.037(3) -0.003(3) -0.001(3) -0.036(3)
C49 0.076(3) 0.037(3) 0.027(3) -0.007(2) -0.003(3) -0.031(3)
C50 0.074(3) 0.038(3) 0.030(3) -0.004(3) -0.003(3) -0.031(3)
C51 0.079(3) 0.040(3) 0.031(3) -0.002(3) 0.000(3) -0.033(3)
C52 0.077(3) 0.039(3) 0.033(3) -0.004(2) -0.001(3) -0.035(2)
C53 0.077(3) 0.038(3) 0.031(3) -0.002(2) -0.003(3) -0.033(2)
C54 0.078(3) 0.039(3) 0.033(3) -0.005(3) -0.001(3) -0.035(3)
C55 0.077(3) 0.038(3) 0.033(3) -0.005(3) -0.001(3) -0.034(3)
C56 0.077(3) 0.039(2) 0.031(3) -0.003(2) -0.002(2) -0.031(2)
C57 0.077(3) 0.039(2) 0.029(3) -0.006(2) -0.005(2) -0.031(2)
C58 0.076(3) 0.039(3) 0.031(3) -0.004(2) -0.005(3) -0.035(2)
C59 0.077(3) 0.040(3) 0.032(3) -0.005(2) -0.006(3) -0.033(2)
C60 0.076(3) 0.042(3) 0.034(3) -0.005(3) -0.009(3) -0.036(3)
C61 0.075(4) 0.038(3) 0.031(3) -0.006(3) -0.008(3) -0.036(3)
C62 0.076(3) 0.039(3) 0.033(3) -0.005(3) -0.009(3) -0.035(3)
C63 0.077(3) 0.039(3) 0.033(3) -0.005(3) -0.009(3) -0.035(3)
C64 0.077(4) 0.044(3) 0.032(3) -0.004(3) -0.011(3) -0.033(3)
Cd1 0.0783(6) 0.0417(4) 0.0273(4) -0.0020(3) -0.0033(3) -0.0383(4)
Cd2 0.0707(5) 0.0367(4) 0.0282(4) -0.0032(3) -0.0045(3) -0.0318(4)
Cd3 0.0749(6) 0.0398(4) 0.0273(4) -0.0059(3) -0.0046(3) -0.0351(4)
N1 0.077(3) 0.045(2) 0.028(2) -0.003(2) -0.004(2) -0.039(2)
N2 0.079(3) 0.045(2) 0.030(2) -0.004(2) -0.006(2) -0.039(2)
N3 0.079(3) 0.039(2) 0.030(2) -0.003(2) -0.004(2) -0.033(2)
N4 0.079(3) 0.040(2) 0.032(3) -0.003(2) -0.002(2) -0.030(2)
O1 0.080(3) 0.049(3) 0.031(3) -0.006(2) 0.006(3) -0.039(3)
O2 0.076(3) 0.052(3) 0.036(3) -0.006(2) 0.001(2) -0.039(2)
O3 0.084(4) 0.060(3) 0.038(3) 0.002(3) -0.018(3) -0.041(3)
O4 0.083(3) 0.054(3) 0.041(3) -0.006(2) -0.010(3) -0.043(3)
O5 0.081(4) 0.055(3) 0.035(3) 0.009(3) -0.003(3) -0.039(3)
O6 0.086(4) 0.045(3) 0.031(3) 0.003(2) -0.008(3) -0.040(3)
O7 0.084(4) 0.044(3) 0.032(3) -0.008(2) 0.000(3) -0.038(3)
O8 0.079(4) 0.049(3) 0.032(3) -0.010(2) -0.004(3) -0.038(3)
O9 0.079(3) 0.046(3) 0.029(3) -0.005(2) -0.007(3) -0.034(2)
O10 0.078(3) 0.044(3) 0.029(3) -0.002(2) -0.003(2) -0.036(2)
O11 0.083(4) 0.049(3) 0.038(3) -0.002(3) 0.001(3) -0.040(3)
O12 0.083(4) 0.052(3) 0.042(3) 0.003(3) 0.001(3) -0.039(3)
O13 0.080(3) 0.041(3) 0.035(3) -0.006(2) 0.001(3) -0.034(2)
O14 0.079(3) 0.046(3) 0.031(3) -0.005(2) 0.007(3) -0.032(2)
O15 0.076(4) 0.047(3) 0.036(3) -0.003(3) -0.015(3) -0.033(3)
O16 0.081(4) 0.039(3) 0.041(3) -0.004(2) -0.015(3) -0.035(3)
C65 0.093(7) 0.071(7) 0.055(7) 0.006(6) 0.001(6) -0.035(6)
C66 0.089(5) 0.067(5) 0.049(5) 0.003(4) -0.005(4) -0.032(4)
C67 0.087(5) 0.062(4) 0.044(4) -0.001(4) -0.006(4) -0.036(4)
N5 0.086(4) 0.064(4) 0.044(4) 0.005(4) -0.005(4) -0.033(4)
O17 0.087(7) 0.062(7) 0.051(7) -0.001(7) -0.003(7) -0.037(6)
O17A 0.090(8) 0.068(8) 0.053(8) -0.006(7) -0.002(7) -0.036(7)
C70 0.110(9) 0.089(8) 0.105(9) -0.022(8) 0.008(8) -0.050(7)
N7 0.104(7) 0.078(6) 0.087(7) -0.005(6) 0.000(6) -0.033(6)
C71 0.110(11) 0.084(10) 0.089(11) -0.002(10) 0.003(10) -0.021(10)
C71A 0.113(13) 0.087(11) 0.104(13) -0.009(11) 0.008(12) -0.043(11)
C68 0.128(10) 0.121(9) 0.109(9) 0.002(8) -0.024(8) -0.067(8)
C69 0.128(10) 0.121(9) 0.109(9) 0.002(8) -0.024(8) -0.067(8)
N6 0.122(11) 0.125(11) 0.088(10) -0.001(9) -0.019(9) -0.073(9)

loop_
_atom_type_symbol
_atom_type_description
_atom_type_scat_dispersion_real
_atom_type_scat_dispersion_imag
_atom_type_scat_source
C C 0.0181 0.0091 'International Tables Vol C Tables 4.2.6.8 and 6.1.1.4'
H H 0.0000 0.0000 'International Tables Vol C Tables 4.2.6.8 and 6.1.1.4'
Cd Cd 0.1185 4.6533 'International Tables Vol C Tables 4.2.6.8 and 6.1.1.4'
N N 0.0311 0.0180 'International Tables Vol C Tables 4.2.6.8 and 6.1.1.4'
O O 0.0492 0.0322 'International Tables Vol C Tables 4.2.6.8 and 6.1.1.4'

loop_
_geom_angle_atom_site_label_1
_geom_angle_atom_site_label_2
_geom_angle_atom_site_label_3
_geom_angle
_geom_angle_site_symmetry_1
_geom_angle_site_symmetry_3
_geom_angle_publ_flag
O1 C1 C2 122.2(10) . . ?
O1 C1 O2 119.8(11) . . ?
O2 C1 C2 118.0(9) . . ?
C3 C2 C1 120.3(9) . . ?
C7 C2 C1 119.9(10) . . ?
C7 C2 C3 119.8(10) . . ?
C2 C3 H3 120.2 . . ?
C4 C3 C2 119.5(9) . . ?
C4 C3 H3 120.2 . . ?
C3 C4 H4 119.6 . . ?
C5 C4 C3 120.8(10) . . ?
C5 C4 H4 119.6 . . ?
C4 C5 C6 120.9(11) . . ?
C4 C5 C8 120.3(9) . . ?
C6 C5 C8 118.4(9) . . ?
C5 C6 H6 120.7 . . ?
C5 C6 C7 118.6(10) . . ?
C7 C6 H6 120.7 . . ?
C2 C7 C6 120.3(10) . . ?
C2 C7 H7 119.9 . . ?
C6 C7 H7 119.9 . . ?
C9 C8 C5 124.5(9) . . ?
N1 C8 C5 114.7(10) . . ?
N1 C8 C9 120.5(10) . . ?
C8 C9 C10 126.3(10) . . ?
N2 C9 C8 119.3(10) . . ?
N2 C9 C10 114.3(9) . . ?
C11 C10 C9 119.1(9) . . ?
C15 C10 C9 120.7(10) . . ?
C15 C10 C11 120.1(10) . . ?
C10 C11 H11 119.2 . . ?
C12 C11 C10 121.6(10) . . ?
C12 C11 H11 119.2 . . ?
C11 C12 H12 120.4 . . ?
C11 C12 C13 119.1(11) . . ?
C13 C12 H12 120.4 . . ?
C12 C13 C16 118.9(11) . . ?
C14 C13 C12 119.9(11) . . ?
C14 C13 C16 121.1(11) . . ?
C13 C14 H14 119.2 . . ?
C13 C14 C15 121.7(10) . . ?
C15 C14 H14 119.2 . . ?
C10 C15 C14 117.5(11) . . ?
C10 C15 H15 121.3 . . ?
C14 C15 H15 121.3 . . ?
O3 C16 C13 116.8(11) . . ?
O4 C16 C13 120.1(11) . . ?
O4 C16 O3 123.0(11) . . ?
C18 C17 Cd2 169.6(9) . 1_654 ?
O5 C17 C18 117.7(11) . . ?
O5 C17 Cd2 66.3(6) . 1_654 ?
O6 C17 C18 119.9(11) . . ?
O6 C17 Cd2 56.8(5) . 1_654 ?
O6 C17 O5 122.4(10) . . ?
C19 C18 C17 119.6(10) . . ?
C19 C18 C23 120.6(10) . . ?
C23 C18 C17 119.7(11) . . ?
C18 C19 H19 121.2 . . ?
C18 C19 C20 117.6(11) . . ?
C20 C19 H19 121.2 . . ?
C19 C20 H20 118.3 . . ?
C19 C20 C21 123.4(11) . . ?
C21 C20 H20 118.3 . . ?
C20 C21 C24 122.2(11) . . ?
C22 C21 C20 117.2(10) . . ?
C22 C21 C24 120.6(10) . . ?
C21 C22 H22 119.3 . . ?
C23 C22 C21 121.3(11) . . ?
C23 C22 H22 119.3 . . ?
C18 C23 H23 120.1 . . ?
C22 C23 C18 119.9(12) . . ?
C22 C23 H23 120.1 . . ?
C25 C24 C21 127.3(10) . . ?
N2 C24 C21 114.6(9) . . ?
N2 C24 C25 118.1(10) . . ?
C24 C25 C26 123.5(10) . . ?
N1 C25 C24 120.4(10) . . ?
N1 C25 C26 116.1(9) . . ?
C27 C26 C25 119.5(10) . . ?
C31 C26 C25 122.7(11) . . ?
C31 C26 C27 117.8(10) . . ?
C26 C27 H27 119.3 . . ?
C28 C27 C26 121.3(11) . . ?
C28 C27 H27 119.3 . . ?
C27 C28 H28 120.1 . . ?
C27 C28 C29 119.7(11) . . ?
C29 C28 H28 120.1 . . ?
C28 C29 C32 120.0(11) . . ?
C30 C29 C28 119.7(10) . . ?
C30 C29 C32 120.3(11) . . ?
C29 C30 H30 119.8 . . ?
C31 C30 C29 120.4(11) . . ?
C31 C30 H30 119.8 . . ?
C26 C31 H31 119.4 . . ?
C30 C31 C26 121.1(11) . . ?
C30 C31 H31 119.4 . . ?
C29 C32 Cd2 173.3(8) . 1_644 ?
O7 C32 C29 117.8(11) . . ?
O7 C32 Cd2 66.0(5) . 1_644 ?
O8 C32 C29 119.0(11) . . ?
O8 C32 Cd2 57.3(5) . 1_644 ?
O8 C32 O7 123.2(10) . . ?
C34 C33 Cd1 172.5(9) . . ?
O9 C33 C34 119.8(11) . . ?
O9 C33 Cd1 59.8(6) . . ?
O9 C33 O10 123.6(10) . . ?
O10 C33 C34 116.5(11) . . ?
O10 C33 Cd1 63.9(6) . . ?
C35 C34 C33 120.9(11) . . ?
C39 C34 C33 122.4(11) . . ?
C39 C34 C35 116.7(10) . . ?
C34 C35 H35 118.8 . . ?
C36 C35 C34 122.5(11) . . ?
C36 C35 H35 118.8 . . ?
C35 C36 H36 119.8 . . ?
C35 C36 C37 120.5(12) . . ?
C37 C36 H36 119.8 . . ?
C36 C37 C40 120.4(11) . . ?
C38 C37 C36 118.0(11) . . ?
C38 C37 C40 121.5(11) . . ?
C37 C38 H38 119.6 . . ?
C37 C38 C39 120.9(11) . . ?
C39 C38 H38 119.6 . . ?
C34 C39 C38 121.4(11) . . ?
C34 C39 H39 119.3 . . ?
C38 C39 H39 119.3 . . ?
C41 C40 C37 122.7(10) . . ?
N3 C40 C37 116.4(10) . . ?
N3 C40 C41 120.9(10) . . ?
C40 C41 C42 127.4(11) . . ?
N4 C41 C40 117.8(10) . . ?
N4 C41 C42 114.5(10) . . ?
C43 C42 C41 120.8(11) . . ?
C47 C42 C41 120.4(11) . . ?
C47 C42 C43 118.7(11) . . ?
C42 C43 H43 120.5 . . ?
C44 C43 C42 119.0(12) . . ?
C44 C43 H43 120.5 . . ?
C43 C44 H44 118.8 . . ?
C45 C44 C43 122.5(12) . . ?
C45 C44 H44 118.8 . . ?
C44 C45 C48 122.9(12) . . ?
C46 C45 C44 117.3(11) . . ?
C46 C45 C48 119.8(11) . . ?
C45 C46 H46 119.1 . . ?
C45 C46 C47 121.7(12) . . ?
C47 C46 H46 119.1 . . ?
C42 C47 C46 120.8(12) . . ?
C42 C47 H47 119.6 . . ?
C46 C47 H47 119.6 . . ?
C45 C48 Cd1 168.3(10) . 1_565 ?
O11 C48 C45 116.4(12) . . ?
O11 C48 Cd1 59.7(6) . 1_565 ?
O12 C48 C45 120.4(13) . . ?
O12 C48 Cd1 64.5(7) . 1_565 ?
O12 C48 O11 123.2(11) . . ?
O13 C49 C50 118.5(10) . . ?
O14 C49 C50 115.5(9) . . ?
O14 C49 O13 126.0(10) . . ?
C51 C50 C49 119.6(10) . . ?
C55 C50 C49 119.8(9) . . ?
C55 C50 C51 120.5(10) . . ?
C50 C51 H51 120.7 . . ?
C52 C51 C50 118.7(11) . . ?
C52 C51 H51 120.7 . . ?
C51 C52 H52 118.8 . . ?
C51 C52 C53 122.4(10) . . ?
C53 C52 H52 118.8 . . ?
C52 C53 C54 118.3(10) . . ?
C52 C53 C56 121.6(9) . . ?
C54 C53 C56 119.9(10) . . ?
C53 C54 H54 120.5 . . ?
C55 C54 C53 119.1(10) . . ?
C55 C54 H54 120.5 . . ?
C50 C55 C54 120.8(9) . . ?
C50 C55 H55 119.6 . . ?
C54 C55 H55 119.6 . . ?
C57 C56 C53 124.1(10) . . ?
N4 C56 C53 116.2(10) . . ?
N4 C56 C57 119.6(10) . . ?
C56 C57 C58 127.3(10) . . ?
N3 C57 C56 118.1(10) . . ?
N3 C57 C58 114.4(9) . . ?
C59 C58 C57 121.6(9) . . ?
C59 C58 C63 117.7(10) . . ?
C63 C58 C57 120.4(9) . . ?
C58 C59 H59 119.1 . . ?
C60 C59 C58 121.9(10) . . ?
C60 C59 H59 119.1 . . ?
C59 C60 H60 120.4 . . ?
C59 C60 C61 119.2(10) . . ?
C61 C60 H60 120.4 . . ?
C60 C61 C64 119.8(9) . . ?
C62 C61 C60 119.8(10) . . ?
C62 C61 C64 120.4(9) . . ?
C61 C62 H62 120.2 . . ?
C63 C62 C61 119.6(9) . . ?
C63 C62 H62 120.2 . . ?
C58 C63 H63 119.1 . . ?
C62 C63 C58 121.8(10) . . ?
C62 C63 H63 119.1 . . ?
C61 C64 Cd2 177.4(9) . 1_645 ?
O15 C64 C61 117.6(9) . . ?
O15 C64 Cd2 64.1(6) . 1_645 ?
O16 C64 C61 119.9(10) . . ?
O16 C64 Cd2 58.4(6) . 1_645 ?
O16 C64 O15 122.5(10) . . ?
C48 Cd1 C33 92.9(4) 1_545 . ?
O1 Cd1 C33 120.9(4) . . ?
O1 Cd1 C48 121.4(4) . 1_545 ?
O1 Cd1 O2 53.4(3) . . ?
O1 Cd1 O10 125.4(3) . . ?
O1 Cd1 O12 146.3(3) . 1_545 ?
O2 Cd1 C33 79.6(3) . . ?
O2 Cd1 C48 163.2(4) . 1_545 ?
O3 Cd1 C33 121.2(4) 1_455 . ?
O3 Cd1 C48 107.7(4) 1_455 1_545 ?
O3 Cd1 O1 94.3(4) 1_455 . ?
O3 Cd1 O2 89.0(3) 1_455 . ?
O3 Cd1 O9 147.8(3) 1_455 . ?
O3 Cd1 O10 93.7(3) 1_455 . ?
O3 Cd1 O11 117.0(3) 1_455 1_545 ?
O3 Cd1 O12 91.4(4) 1_455 1_545 ?
O9 Cd1 C33 26.8(3) . . ?
O9 Cd1 C48 80.5(3) . 1_545 ?
O9 Cd1 O1 108.1(3) . . ?
O9 Cd1 O2 86.4(3) . . ?
O9 Cd1 O10 54.6(3) . . ?
O9 Cd1 O12 82.8(3) . 1_545 ?
O10 Cd1 C33 27.8(3) . . ?
O10 Cd1 C48 107.0(3) . 1_545 ?
O10 Cd1 O2 72.9(3) . . ?
O11 Cd1 C33 107.5(3) 1_545 . ?
O11 Cd1 C48 29.0(4) 1_545 1_545 ?
O11 Cd1 O1 92.6(3) 1_545 . ?
O11 Cd1 O2 140.0(3) 1_545 . ?
O11 Cd1 O9 85.5(3) 1_545 . ?
O11 Cd1 O10 129.9(3) 1_545 . ?
O11 Cd1 O12 55.6(3) 1_545 1_545 ?
O12 Cd1 C33 83.3(3) 1_545 . ?
O12 Cd1 C48 26.9(4) 1_545 1_545 ?
O12 Cd1 O2 160.1(3) 1_545 . ?
O12 Cd1 O10 87.3(3) 1_545 . ?
C17 Cd2 C32 90.9(3) 1_456 1_466 ?
C17 Cd2 C64 152.3(4) 1_456 1_465 ?
C64 Cd2 C32 104.0(3) 1_465 1_466 ?
O5 Cd2 C17 28.0(4) 1_456 1_456 ?
O5 Cd2 C32 78.5(3) 1_456 1_466 ?
O5 Cd2 C64 176.9(3) 1_456 1_465 ?
O5 Cd2 O7 80.8(3) 1_456 1_466 ?
O6 Cd2 C17 28.0(4) 1_456 1_456 ?
O6 Cd2 C32 106.8(3) 1_456 1_466 ?
O6 Cd2 C64 124.3(4) 1_456 1_465 ?
O6 Cd2 O5 55.9(3) 1_456 1_456 ?
O6 Cd2 O7 127.0(3) 1_456 1_466 ?
O6 Cd2 O8 86.9(3) 1_456 1_466 ?
O6 Cd2 O15 148.6(3) 1_456 1_465 ?
O6 Cd2 O16 99.3(3) 1_456 1_465 ?
O7 Cd2 C17 103.2(3) 1_466 1_456 ?
O7 Cd2 C32 27.7(3) 1_466 1_466 ?
O7 Cd2 C64 100.6(3) 1_466 1_465 ?
O8 Cd2 C17 80.5(3) 1_466 1_456 ?
O8 Cd2 C32 26.4(4) 1_466 1_466 ?
O8 Cd2 C64 102.7(3) 1_466 1_465 ?
O8 Cd2 O5 80.4(3) 1_466 1_456 ?
O8 Cd2 O7 54.1(3) 1_466 1_466 ?
O8 Cd2 O15 88.2(3) 1_466 1_465 ?
O14 Cd2 C17 100.9(4) . 1_456 ?
O14 Cd2 C32 112.4(4) . 1_466 ?
O14 Cd2 C64 94.9(4) . 1_465 ?
O14 Cd2 O5 82.5(3) . 1_456 ?
O14 Cd2 O6 113.9(3) . 1_456 ?
O14 Cd2 O7 85.5(3) . 1_466 ?
O14 Cd2 O8 138.1(3) . 1_466 ?
O14 Cd2 O15 89.9(3) . 1_465 ?
O14 Cd2 O16 97.3(3) . 1_465 ?
O15 Cd2 C17 168.1(3) 1_465 1_456 ?
O15 Cd2 C32 80.3(3) 1_465 1_466 ?
O15 Cd2 C64 28.3(3) 1_465 1_465 ?
O15 Cd2 O5 152.7(3) 1_465 1_456 ?
O15 Cd2 O7 72.5(3) 1_465 1_466 ?
O16 Cd2 C17 126.7(3) 1_465 1_456 ?
O16 Cd2 C32 126.7(3) 1_465 1_466 ?
O16 Cd2 C64 27.4(3) 1_465 1_465 ?
O16 Cd2 O5 151.2(3) 1_465 1_456 ?
O16 Cd2 O7 128.0(3) 1_465 1_466 ?
O16 Cd2 O8 115.6(3) 1_465 1_466 ?
O16 Cd2 O15 55.7(3) 1_465 1_465 ?
O2 Cd3 O7 102.1(3) 2_576 1_466 ?
O2 Cd3 O10 77.5(3) 2_576 2_576 ?
O4 Cd3 O2 92.0(3) 2_676 2_576 ?
O4 Cd3 O7 85.3(3) 2_676 1_466 ?
O4 Cd3 O10 94.3(3) 2_676 2_576 ?
O4 Cd3 O15 160.3(3) 2_676 1_465 ?
O10 Cd3 O7 179.4(3) 2_576 1_466 ?
O13 Cd3 O2 160.7(3) . 2_576 ?
O13 Cd3 O4 100.8(3) . 2_676 ?
O13 Cd3 O7 93.4(3) . 1_466 ?
O13 Cd3 O10 87.1(3) . 2_576 ?
O13 Cd3 O15 91.0(3) . 1_465 ?
O15 Cd3 O2 81.1(3) 1_465 2_576 ?
O15 Cd3 O7 78.3(3) 1_465 1_466 ?
O15 Cd3 O10 102.1(3) 1_465 2_576 ?
C25 N1 C8 119.1(9) . . ?
C9 N2 C24 118.6(9) . . ?
C40 N3 C57 119.9(9) . . ?
C56 N4 C41 121.0(9) . . ?
C1 O1 Cd1 96.3(7) . . ?
C1 O2 Cd1 90.5(7) . . ?
C1 O2 Cd3 158.1(8) . 2_576 ?
Cd3 O2 Cd1 96.2(3) 2_576 . ?
C16 O3 Cd1 137.2(8) . 1_655 ?
C16 O4 Cd3 133.0(9) . 2_676 ?
C17 O5 Cd2 85.7(7) . 1_654 ?
C17 O6 Cd2 95.2(7) . 1_654 ?
C32 O7 Cd2 86.3(6) . 1_644 ?
C32 O7 Cd3 130.2(8) . 1_644 ?
Cd3 O7 Cd2 96.0(3) 1_644 1_644 ?
C32 O8 Cd2 96.3(7) . 1_644 ?
C33 O9 Cd1 93.4(7) . . ?
C33 O10 Cd1 88.3(6) . . ?
C33 O10 Cd3 130.5(8) . 2_576 ?
Cd3 O10 Cd1 96.0(3) 2_576 . ?
C48 O11 Cd1 91.3(7) . 1_565 ?
C48 O12 Cd1 88.6(8) . 1_565 ?
C49 O13 Cd3 131.3(8) . . ?
C49 O14 Cd2 134.7(7) . . ?
C64 O15 Cd2 87.6(6) . 1_645 ?
C64 O15 Cd3 157.0(8) . 1_645 ?
Cd3 O15 Cd2 99.1(3) 1_645 1_645 ?
C64 O16 Cd2 94.2(7) . 1_645 ?
H65A C65 H65B 109.5 . . ?
H65A C65 H65C 109.5 . . ?
H65B C65 H65C 109.5 . . ?
N5 C65 H65A 110.1 . . ?
N5 C65 H65B 109.9 . . ?
N5 C65 H65C 108.5 . . ?
H66A C66 H66B 109.5 . . ?
H66A C66 H66C 109.5 . . ?
H66B C66 H66C 109.5 . . ?
N5 C66 H66A 109.5 . . ?
N5 C66 H66B 109.5 . . ?
N5 C66 H66C 109.5 . . ?
N5 C66 H66 121.2 . . ?
O17A C66 H66 121.2 . . ?
O17A C66 N5 118(2) . . ?
H67A C67 H67B 109.5 . . ?
H67A C67 H67C 109.5 . . ?
H67B C67 H67C 109.5 . . ?
N5 C67 H67A 113.8 . . ?
N5 C67 H67B 108.7 . . ?
N5 C67 H67C 105.7 . . ?
N5 C67 H67 120.0 . . ?
O17 C67 H67 122.7 . . ?
O17 C67 N5 117(2) . . ?
C65 N5 C66 106(2) . . ?
C67 N5 C65 137(2) . . ?
C67 N5 C66 117(2) . . ?
H70A C70 H70B 109.5 . . ?
H70A C70 H70C 109.5 . . ?
H70B C70 H70C 109.5 . . ?
N7 C70 H70A 109.5 . . ?
N7 C70 H70B 109.5 . . ?
N7 C70 H70C 109.5 . . ?
C70 N7 H7AA 104.4 . . ?
C70 N7 H7AB 104.4 . . ?
C70 N7 H7BC 105.2 . . ?
C70 N7 H7BD 105.2 . . ?
C70 N7 C71 131(3) . . ?
C70 N7 C71A 129(3) . . ?
H7AA N7 H7AB 105.6 . . ?
H7BC N7 H7BD 105.9 . . ?
C71 N7 H7AA 104.4 . . ?
C71 N7 H7AB 104.4 . . ?
C71A N7 H7BC 105.2 . . ?
C71A N7 H7BD 105.2 . . ?
N7 C71 H71A 111.5 . . ?
N7 C71 H71B 108.2 . . ?
N7 C71 H71C 108.7 . . ?
H71A C71 H71B 109.5 . . ?
H71A C71 H71C 109.5 . . ?
H71B C71 H71C 109.5 . . ?
N7 C71A H71D 109.0 . . ?
N7 C71A H71E 106.5 . . ?
N7 C71A H71F 112.8 . . ?
H71D C71A H71E 109.5 . . ?
H71D C71A H71F 109.5 . . ?
H71E C71A H71F 109.5 . . ?
H68A C68 H68B 109.5 . . ?
H68A C68 H68C 109.5 . . ?
H68B C68 H68C 109.5 . . ?
N6 C68 H68A 109.5 . . ?
N6 C68 H68B 109.5 . . ?
N6 C68 H68C 109.5 . . ?
H69A C69 H69B 109.5 . . ?
H69A C69 H69C 109.5 . . ?
H69B C69 H69C 109.5 . . ?
N6 C69 H69A 109.5 . . ?
N6 C69 H69B 109.5 . . ?
N6 C69 H69C 109.5 . . ?
C68 N6 C69 112(2) . . ?
C68 N6 H6A 109.1 . . ?
C68 N6 H6B 109.1 . . ?
C69 N6 H6A 109.1 . . ?
C69 N6 H6B 109.1 . . ?
H6A N6 H6B 107.8 . . ?

loop_
_geom_bond_atom_site_label_1
_geom_bond_atom_site_label_2
_geom_bond_distance
_geom_bond_site_symmetry_2
_geom_bond_publ_flag
C1 C2 1.500(16) . ?
C1 O1 1.221(14) . ?
C1 O2 1.280(15) . ?
C2 C3 1.411(15) . ?
C2 C7 1.373(14) . ?
C3 H3 0.9500 . ?
C3 C4 1.370(16) . ?
C4 H4 0.9500 . ?
C4 C5 1.364(14) . ?
C5 C6 1.395(15) . ?
C5 C8 1.528(16) . ?
C6 H6 0.9500 . ?
C6 C7 1.404(16) . ?
C7 H7 0.9500 . ?
C8 C9 1.399(15) . ?
C8 N1 1.339(14) . ?
C9 C10 1.485(15) . ?
C9 N2 1.355(14) . ?
C10 C11 1.413(16) . ?
C10 C15 1.397(15) . ?
C11 H11 0.9500 . ?
C11 C12 1.342(17) . ?
C12 H12 0.9500 . ?
C12 C13 1.421(17) . ?
C13 C14 1.369(17) . ?
C13 C16 1.478(17) . ?
C14 H14 0.9500 . ?
C14 C15 1.409(16) . ?
C15 H15 0.9500 . ?
C16 O3 1.290(16) . ?
C16 O4 1.262(15) . ?
C17 C18 1.521(15) . ?
C17 Cd2 2.688(11) 1_654 ?
C17 O5 1.267(16) . ?
C17 O6 1.267(16) . ?
C18 C19 1.385(17) . ?
C18 C23 1.406(17) . ?
C19 H19 0.9500 . ?
C19 C20 1.394(15) . ?
C20 H20 0.9500 . ?
C20 C21 1.395(17) . ?
C21 C22 1.392(17) . ?
C21 C24 1.466(15) . ?
C22 H22 0.9500 . ?
C22 C23 1.380(16) . ?
C23 H23 0.9500 . ?
C24 C25 1.427(14) . ?
C24 N2 1.359(14) . ?
C25 C26 1.471(14) . ?
C25 N1 1.309(14) . ?
C26 C27 1.416(16) . ?
C26 C31 1.415(17) . ?
C27 H27 0.9500 . ?
C27 C28 1.388(15) . ?
C28 H28 0.9500 . ?
C28 C29 1.406(17) . ?
C29 C30 1.403(17) . ?
C29 C32 1.503(14) . ?
C30 H30 0.9500 . ?
C30 C31 1.381(15) . ?
C31 H31 0.9500 . ?
C32 Cd2 2.750(10) 1_644 ?
C32 O7 1.282(15) . ?
C32 O8 1.232(15) . ?
C33 C34 1.489(15) . ?
C33 Cd1 2.719(11) . ?
C33 O9 1.228(15) . ?
C33 O10 1.268(15) . ?
C34 C35 1.399(17) . ?
C34 C39 1.389(17) . ?
C35 H35 0.9500 . ?
C35 C36 1.369(16) . ?
C36 H36 0.9500 . ?
C36 C37 1.398(17) . ?
C37 C38 1.388(18) . ?
C37 C40 1.481(15) . ?
C38 H38 0.9500 . ?
C38 C39 1.392(16) . ?
C39 H39 0.9500 . ?
C40 C41 1.410(16) . ?
C40 N3 1.326(14) . ?
C41 C42 1.486(15) . ?
C41 N4 1.345(15) . ?
C42 C43 1.406(18) . ?
C42 C47 1.375(18) . ?
C43 H43 0.9500 . ?
C43 C44 1.385(16) . ?
C44 H44 0.9500 . ?
C44 C45 1.383(18) . ?
C45 C46 1.377(19) . ?
C45 C48 1.485(16) . ?
C46 H46 0.9500 . ?
C46 C47 1.383(16) . ?
C47 H47 0.9500 . ?
C48 Cd1 2.686(12) 1_565 ?
C48 O11 1.303(17) . ?
C48 O12 1.215(17) . ?
C49 C50 1.497(15) . ?
C49 O13 1.263(13) . ?
C49 O14 1.241(14) . ?
C50 C51 1.399(15) . ?
C50 C55 1.379(16) . ?
C51 H51 0.9500 . ?
C51 C52 1.387(17) . ?
C52 H52 0.9500 . ?
C52 C53 1.392(16) . ?
C53 C54 1.420(14) . ?
C53 C56 1.467(16) . ?
C54 H54 0.9500 . ?
C54 C55 1.408(16) . ?
C55 H55 0.9500 . ?
C56 C57 1.419(15) . ?
C56 N4 1.326(14) . ?
C57 C58 1.477(15) . ?
C57 N3 1.354(14) . ?
C58 C59 1.400(15) . ?
C58 C63 1.401(14) . ?
C59 H59 0.9500 . ?
C59 C60 1.381(15) . ?
C60 H60 0.9500 . ?
C60 C61 1.411(14) . ?
C61 C62 1.400(14) . ?
C61 C64 1.514(15) . ?
C62 H62 0.9500 . ?
C62 C63 1.378(15) . ?
C63 H63 0.9500 . ?
C64 Cd2 2.714(11) 1_645 ?
C64 O15 1.288(14) . ?
C64 O16 1.252(14) . ?
Cd1 O1 2.363(8) . ?
Cd1 O2 2.452(8) . ?
Cd1 O3 2.164(9) 1_455 ?
Cd1 O9 2.353(8) . ?
Cd1 O10 2.443(8) . ?
Cd1 O11 2.319(8) 1_545 ?
Cd1 O12 2.425(9) 1_545 ?
Cd2 O5 2.467(8) 1_456 ?
Cd2 O6 2.258(8) 1_456 ?
Cd2 O7 2.518(8) 1_466 ?
Cd2 O8 2.328(8) 1_466 ?
Cd2 O14 2.248(9) . ?
Cd2 O15 2.445(8) 1_465 ?
Cd2 O16 2.319(8) 1_465 ?
Cd3 O2 2.315(9) 2_576 ?
Cd3 O4 2.238(8) 2_676 ?
Cd3 O7 2.344(8) 1_466 ?
Cd3 O10 2.331(7) 2_576 ?
Cd3 O13 2.225(8) . ?
Cd3 O15 2.305(9) 1_465 ?
C65 H65A 0.9799 . ?
C65 H65B 0.9800 . ?
C65 H65C 0.9798 . ?
C65 N5 1.446(10) . ?
C66 H66A 0.9800 . ?
C66 H66B 0.9800 . ?
C66 H66C 0.9800 . ?
C66 H66 0.9500 . ?
C66 N5 1.447(10) . ?
C66 O17A 1.22(2) . ?
C67 H67A 0.9801 . ?
C67 H67B 0.9800 . ?
C67 H67C 0.9794 . ?
C67 H67 0.9498 . ?
C67 N5 1.446(10) . ?
C67 O17 1.246(10) . ?
C70 H70A 0.9800 . ?
C70 H70B 0.9800 . ?
C70 H70C 0.9800 . ?
C70 N7 1.444(10) . ?
N7 H7AA 0.9100 . ?
N7 H7AB 0.9100 . ?
N7 H7BC 0.9100 . ?
N7 H7BD 0.9100 . ?
N7 C71 1.449(10) . ?
N7 C71A 1.448(10) . ?
C71 H71A 0.9800 . ?
C71 H71B 0.9801 . ?
C71 H71C 0.9799 . ?
C71A H71D 0.9786 . ?
C71A H71E 0.9801 . ?
C71A H71F 0.9800 . ?
C68 H68A 0.9800 . ?
C68 H68B 0.9800 . ?
C68 H68C 0.9800 . ?
C68 N6 1.448(10) . ?
C69 H69A 0.9800 . ?
C69 H69B 0.9800 . ?
C69 H69C 0.9800 . ?
C69 N6 1.450(10) . ?
N6 H6A 0.9100 . ?
N6 H6B 0.9100 . ?

loop_
_geom_torsion_atom_site_label_1
_geom_torsion_atom_site_label_2
_geom_torsion_atom_site_label_3
_geom_torsion_atom_site_label_4
_geom_torsion
_geom_torsion_site_symmetry_1
_geom_torsion_site_symmetry_2
_geom_torsion_site_symmetry_3
_geom_torsion_site_symmetry_4
_geom_torsion_publ_flag
C1 C2 C3 C4 174.7(11) . . . . ?
C1 C2 C7 C6 -176.1(11) . . . . ?
C2 C1 O1 Cd1 -176.9(10) . . . . ?
C2 C1 O2 Cd1 177.0(9) . . . . ?
C2 C1 O2 Cd3 69(3) . . . 2_576 ?
C2 C3 C4 C5 1.4(19) . . . . ?
C3 C2 C7 C6 1.8(18) . . . . ?
C3 C4 C5 C6 1.9(19) . . . . ?
C3 C4 C5 C8 -171.4(11) . . . . ?
C4 C5 C6 C7 -3.3(18) . . . . ?
C4 C5 C8 C9 -155.9(13) . . . . ?
C4 C5 C8 N1 30.0(17) . . . . ?
C5 C6 C7 C2 1.4(18) . . . . ?
C5 C8 C9 C10 27(2) . . . . ?
C5 C8 C9 N2 -156.9(12) . . . . ?
C5 C8 N1 C25 167.7(11) . . . . ?
C6 C5 C8 C9 30.7(19) . . . . ?
C6 C5 C8 N1 -143.4(12) . . . . ?
C7 C2 C3 C4 -3.3(19) . . . . ?
C8 C5 C6 C7 170.1(11) . . . . ?
C8 C9 C10 C11 38(2) . . . . ?
C8 C9 C10 C15 -142.7(14) . . . . ?
C8 C9 N2 C24 -7.4(18) . . . . ?
C9 C8 N1 C25 -6.7(19) . . . . ?
C9 C10 C11 C12 177.4(13) . . . . ?
C9 C10 C15 C14 -177.7(12) . . . . ?
C10 C9 N2 C24 169.2(11) . . . . ?
C10 C11 C12 C13 2(2) . . . . ?
C11 C10 C15 C14 1(2) . . . . ?
C11 C12 C13 C14 -3(2) . . . . ?
C11 C12 C13 C16 -179.6(13) . . . . ?
C12 C13 C14 C15 2(2) . . . . ?
C12 C13 C16 O3 -1(2) . . . . ?
C12 C13 C16 O4 175.4(13) . . . . ?
C13 C14 C15 C10 -2(2) . . . . ?
C13 C16 O3 Cd1 163.8(10) . . . 1_655 ?
C13 C16 O4 Cd3 -160.0(10) . . . 2_676 ?
C14 C13 C16 O3 -177.8(13) . . . . ?
C14 C13 C16 O4 -1(2) . . . . ?
C15 C10 C11 C12 -1(2) . . . . ?
C16 C13 C14 C15 179.3(13) . . . . ?
C17 C18 C19 C20 179.4(11) . . . . ?
C17 C18 C23 C22 178.0(12) . . . . ?
C18 C17 O5 Cd2 -169.4(10) . . . 1_654 ?
C18 C17 O6 Cd2 168.5(9) . . . 1_654 ?
C18 C19 C20 C21 3.1(19) . . . . ?
C19 C18 C23 C22 0.1(19) . . . . ?
C19 C20 C21 C22 -0.8(19) . . . . ?
C19 C20 C21 C24 176.5(12) . . . . ?
C20 C21 C22 C23 -1.9(19) . . . . ?
C20 C21 C24 C25 31(2) . . . . ?
C20 C21 C24 N2 -151.3(12) . . . . ?
C21 C22 C23 C18 2(2) . . . . ?
C21 C24 C25 C26 19(2) . . . . ?
C21 C24 C25 N1 -160.7(13) . . . . ?
C21 C24 N2 C9 171.0(12) . . . . ?
C22 C21 C24 C25 -152.3(13) . . . . ?
C22 C21 C24 N2 25.9(18) . . . . ?
C23 C18 C19 C20 -2.7(19) . . . . ?
C24 C21 C22 C23 -179.3(12) . . . . ?
C24 C25 C26 C27 -148.2(12) . . . . ?
C24 C25 C26 C31 35.2(19) . . . . ?
C24 C25 N1 C8 -12.1(19) . . . . ?
C25 C24 N2 C9 -10.7(18) . . . . ?
C25 C26 C27 C28 -177.4(11) . . . . ?
C25 C26 C31 C30 176.5(11) . . . . ?
C26 C25 N1 C8 168.4(11) . . . . ?
C26 C27 C28 C29 0.4(18) . . . . ?
C27 C26 C31 C30 -0.1(17) . . . . ?
C27 C28 C29 C30 0.5(18) . . . . ?
C27 C28 C29 C32 -179.8(11) . . . . ?
C28 C29 C30 C31 -1.3(18) . . . . ?
C28 C29 C32 O7 -173.2(11) . . . . ?
C28 C29 C32 O8 4.4(17) . . . . ?
C29 C30 C31 C26 1.1(18) . . . . ?
C29 C32 O7 Cd2 173.9(9) . . . 1_644 ?
C29 C32 O7 Cd3 -91.4(12) . . . 1_644 ?
C29 C32 O8 Cd2 -173.5(9) . . . 1_644 ?
C30 C29 C32 O7 6.5(17) . . . . ?
C30 C29 C32 O8 -175.9(11) . . . . ?
C31 C26 C27 C28 -0.6(17) . . . . ?
C32 C29 C30 C31 179.0(11) . . . . ?
C33 C34 C35 C36 177.6(12) . . . . ?
C33 C34 C39 C38 -179.0(13) . . . . ?
C34 C33 O9 Cd1 171.3(11) . . . . ?
C34 C33 O10 Cd1 -171.6(10) . . . . ?
C34 C33 O10 Cd3 91.9(13) . . . 2_576 ?
C34 C35 C36 C37 0(2) . . . . ?
C35 C34 C39 C38 0(2) . . . . ?
C35 C36 C37 C38 3(2) . . . . ?
C35 C36 C37 C40 177.8(12) . . . . ?
C36 C37 C38 C39 -4(2) . . . . ?
C36 C37 C40 C41 150.2(14) . . . . ?
C36 C37 C40 N3 -31(2) . . . . ?
C37 C38 C39 C34 3(2) . . . . ?
C37 C40 C41 C42 -21(2) . . . . ?
C37 C40 C41 N4 164.7(13) . . . . ?
C37 C40 N3 C57 -170.9(12) . . . . ?
C38 C37 C40 C41 -35(2) . . . . ?
C38 C37 C40 N3 143.7(13) . . . . ?
C39 C34 C35 C36 -1(2) . . . . ?
C40 C37 C38 C39 -179.1(13) . . . . ?
C40 C41 C42 C43 -31(2) . . . . ?
C40 C41 C42 C47 151.8(15) . . . . ?
C40 C41 N4 C56 5(2) . . . . ?
C41 C40 N3 C57 8(2) . . . . ?
C41 C42 C43 C44 -178.2(13) . . . . ?
C41 C42 C47 C46 176.3(13) . . . . ?
C42 C41 N4 C56 -170.5(13) . . . . ?
C42 C43 C44 C45 2(2) . . . . ?
C43 C42 C47 C46 -1(2) . . . . ?
C43 C44 C45 C46 -2(2) . . . . ?
C43 C44 C45 C48 175.7(13) . . . . ?
C44 C45 C46 C47 0(2) . . . . ?
C44 C45 C48 Cd1 -80(5) . . . 1_565 ?
C44 C45 C48 O11 -12(2) . . . . ?
C44 C45 C48 O12 168.4(13) . . . . ?
C45 C46 C47 C42 1(2) . . . . ?
C45 C48 O11 Cd1 -167.5(10) . . . 1_565 ?
C45 C48 O12 Cd1 168.0(12) . . . 1_565 ?
C46 C45 C48 Cd1 98(5) . . . 1_565 ?
C46 C45 C48 O11 165.6(13) . . . . ?
C46 C45 C48 O12 -14(2) . . . . ?
C47 C42 C43 C44 0(2) . . . . ?
C48 C45 C46 C47 -177.6(13) . . . . ?
C49 C50 C51 C52 177.3(11) . . . . ?
C49 C50 C55 C54 -175.1(11) . . . . ?
C50 C49 O13 Cd3 166.6(8) . . . . ?
C50 C49 O14 Cd2 -153.3(8) . . . . ?
C50 C51 C52 C53 -3.4(19) . . . . ?
C51 C50 C55 C54 2.4(19) . . . . ?
C51 C52 C53 C54 4.7(19) . . . . ?
C51 C52 C53 C56 -169.9(12) . . . . ?
C52 C53 C54 C55 -2.4(18) . . . . ?
C52 C53 C56 C57 -36(2) . . . . ?
C52 C53 C56 N4 140.1(13) . . . . ?
C53 C54 C55 C50 -1.0(19) . . . . ?
C53 C56 C57 C58 -25(2) . . . . ?
C53 C56 C57 N3 160.1(12) . . . . ?
C53 C56 N4 C41 -166.5(12) . . . . ?
C54 C53 C56 C57 149.1(13) . . . . ?
C54 C53 C56 N4 -34.4(18) . . . . ?
C55 C50 C51 C52 -0.2(19) . . . . ?
C56 C53 C54 C55 172.2(11) . . . . ?
C56 C57 C58 C59 -29(2) . . . . ?
C56 C57 C58 C63 157.1(13) . . . . ?
C56 C57 N3 C40 7.0(19) . . . . ?
C57 C56 N4 C41 10(2) . . . . ?
C57 C58 C59 C60 -171.5(12) . . . . ?
C57 C58 C63 C62 174.1(12) . . . . ?
C58 C57 N3 C40 -168.3(12) . . . . ?
C58 C59 C60 C61 -3(2) . . . . ?
C59 C58 C63 C62 0(2) . . . . ?
C59 C60 C61 C62 0.1(19) . . . . ?
C59 C60 C61 C64 178.9(12) . . . . ?
C60 C61 C62 C63 2.4(19) . . . . ?
C60 C61 C64 O15 -14.2(18) . . . . ?
C60 C61 C64 O16 166.4(12) . . . . ?
C61 C62 C63 C58 -2(2) . . . . ?
C61 C64 O15 Cd2 177.8(10) . . . 1_645 ?
C61 C64 O15 Cd3 -75(2) . . . 1_645 ?
C61 C64 O16 Cd2 -177.6(10) . . . 1_645 ?
C62 C61 C64 O15 164.6(12) . . . . ?
C62 C61 C64 O16 -14.7(19) . . . . ?
C63 C58 C59 C60 2(2) . . . . ?
C64 C61 C62 C63 -176.5(12) . . . . ?
Cd1 C33 O10 Cd3 -96.5(8) . . . 2_576 ?
Cd2 C17 C18 C19 80(5) 1_654 . . . ?
Cd2 C17 C18 C23 -98(5) 1_654 . . . ?
Cd2 C32 O7 Cd3 94.7(7) 1_644 . . 1_644 ?
Cd2 C64 O15 Cd3 107.7(19) 1_645 . . 1_645 ?
N1 C8 C9 C10 -159.2(12) . . . . ?
N1 C8 C9 N2 16.9(19) . . . . ?
N1 C25 C26 C27 31.3(17) . . . . ?
N1 C25 C26 C31 -145.3(12) . . . . ?
N2 C9 C10 C11 -137.8(12) . . . . ?
N2 C9 C10 C15 41.0(18) . . . . ?
N2 C24 C25 C26 -159.3(12) . . . . ?
N2 C24 C25 N1 21.2(19) . . . . ?
N3 C40 C41 C42 160.3(14) . . . . ?
N3 C40 C41 N4 -14(2) . . . . ?
N3 C57 C58 C59 145.6(12) . . . . ?
N3 C57 C58 C63 -28.1(18) . . . . ?
N4 C41 C42 C43 143.9(14) . . . . ?
N4 C41 C42 C47 -34(2) . . . . ?
N4 C56 C57 C58 158.3(13) . . . . ?
N4 C56 C57 N3 -16(2) . . . . ?
O1 C1 C2 C3 16.3(19) . . . . ?
O1 C1 C2 C7 -165.8(12) . . . . ?
O1 C1 O2 Cd1 -0.9(12) . . . . ?
O1 C1 O2 Cd3 -109(2) . . . 2_576 ?
O2 C1 C2 C3 -161.5(11) . . . . ?
O2 C1 C2 C7 16.4(17) . . . . ?
O2 C1 O1 Cd1 0.9(12) . . . . ?
O3 C16 O4 Cd3 16(2) . . . 2_676 ?
O4 C16 O3 Cd1 -12(2) . . . 1_655 ?
O5 C17 C18 C19 -170.3(11) . . . . ?
O5 C17 C18 C23 11.9(18) . . . . ?
O5 C17 O6 Cd2 -9.6(13) . . . 1_654 ?
O6 C17 C18 C19 11.5(18) . . . . ?
O6 C17 C18 C23 -166.3(12) . . . . ?
O6 C17 O5 Cd2 8.8(12) . . . 1_654 ?
O7 C32 O8 Cd2 3.9(13) . . . 1_644 ?
O8 C32 O7 Cd2 -3.6(12) . . . 1_644 ?
O8 C32 O7 Cd3 91.1(13) . . . 1_644 ?
O9 C33 C34 C35 3.1(19) . . . . ?
O9 C33 C34 C39 -178.4(13) . . . . ?
O9 C33 O10 Cd1 4.3(13) . . . . ?
O9 C33 O10 Cd3 -92.1(13) . . . 2_576 ?
O10 C33 C34 C35 179.2(11) . . . . ?
O10 C33 C34 C39 -2.3(19) . . . . ?
O10 C33 O9 Cd1 -4.5(13) . . . . ?
O11 C48 O12 Cd1 -11.2(13) . . . 1_565 ?
O12 C48 O11 Cd1 11.7(14) . . . 1_565 ?
O13 C49 C50 C51 177.3(11) . . . . ?
O13 C49 C50 C55 -5.2(18) . . . . ?
O13 C49 O14 Cd2 30.3(19) . . . . ?
O14 C49 C50 C51 0.7(17) . . . . ?
O14 C49 C50 C55 178.2(11) . . . . ?
O14 C49 O13 Cd3 -17.2(19) . . . . ?
O15 C64 O16 Cd2 3.0(14) . . . 1_645 ?
O16 C64 O15 Cd2 -2.9(13) . . . 1_645 ?
O16 C64 O15 Cd3 104.8(19) . . . 1_645 ?
O17 C67 N5 C65 -173(4) . . . . ?
O17 C67 N5 C66 13(5) . . . . ?
O17A C66 N5 C65 -177(4) . . . . ?
O17A C66 N5 C67 -1(5) . . . . ?
